data_7017229
loop_
_publ_author_name
'Mandal, Tarak Nath'
'Roy, Somnath'
'Konar, Saugata'
'Jana, Atanu'
'Ray, Sangita'
'Das, Kinsuk'
'Saha, Rajat'
'El Fallah, Mohamed Salah'
'Butcher, Ray J.'
'Chatterjee, Sudipta'
'Kar, Susanta Kumar'

_publ_section_title
;
 Self assembled tetranuclear Cu(4)(ii), Ni(4)(ii) [2 \\times 2] square
 grids and a dicopper(ii) complex of heterocycle based polytopic ligands -
 Magnetic studies.
;
_journal_issue 44
_journal_name_full 'Dalton transactions (Cambridge, England : 2003)'
_journal_page_first 11866
_journal_page_last 11875
_journal_paper_doi 10.1039/c1dt10813a
_journal_volume 40
_journal_year 2011
_chemical_formula_moiety 'C44 H44 Cl2 Cu4 N24 O12, 2(Cl O4)'
_chemical_formula_sum 'C44 H44 Cl4 Cu4 N24 O20'
_chemical_formula_weight 1625.03
_chemical_name_systematic
;
?
;
_space_group_IT_number 14
_symmetry_cell_setting monoclinic
_symmetry_space_group_name_Hall '-P 2ybc'
_symmetry_space_group_name_H-M 'P 1 21/c 1'
_atom_sites_solution_hydrogens geom
_atom_sites_solution_primary direct
_atom_sites_solution_secondary difmap
_audit_creation_method SHELXL-97
_cell_angle_alpha 90.00
_cell_angle_beta 121.57(1)
_cell_angle_gamma 90.00
_cell_formula_units_Z 4
_cell_length_a 14.745(1)
_cell_length_b 21.597(1)
_cell_length_c 26.180(2)
_cell_measurement_reflns_used 58450
_cell_measurement_temperature 150(2)
_cell_measurement_theta_max 32.5
_cell_measurement_theta_min 4.7
_cell_volume 7103.1(11)
_computing_cell_refinement 'Bruker SMART'
_computing_data_collection 'Bruker SMART'
_computing_data_reduction 'Bruker SAINT'
_computing_molecular_graphics 'Ortep-3 for Windows (Farrugia, 1997)'
_computing_publication_material 'WINGX V1.80.05'
_computing_structure_refinement 'SHELXL-97 (Sheldrick, 1997)'
_computing_structure_solution 'SHELXS-97 (Sheldrick, 1990)'
_diffrn_ambient_temperature 150(2)
_diffrn_measured_fraction_theta_full 0.980
_diffrn_measured_fraction_theta_max 0.980
_diffrn_measurement_device_type 'CCD area detector'
_diffrn_measurement_method 'phi and omega scans'
_diffrn_radiation_monochromator graphite
_diffrn_radiation_source 'fine-focus sealed tube'
_diffrn_radiation_type MoK\a
_diffrn_radiation_wavelength 0.71073
_diffrn_reflns_av_R_equivalents 0.0572
_diffrn_reflns_av_sigmaI/netI 0.1535
_diffrn_reflns_limit_h_max 21
_diffrn_reflns_limit_h_min -21
_diffrn_reflns_limit_k_max 30
_diffrn_reflns_limit_k_min -31
_diffrn_reflns_limit_l_max 37
_diffrn_reflns_limit_l_min -38
_diffrn_reflns_number 58450
_diffrn_reflns_theta_full 32.48
_diffrn_reflns_theta_max 32.48
_diffrn_reflns_theta_min 4.69
_exptl_absorpt_coefficient_mu 1.413
_exptl_absorpt_correction_T_max 0.8401
_exptl_absorpt_correction_T_min 0.8195
_exptl_absorpt_correction_type empirical
_exptl_absorpt_process_details SADABS
_exptl_crystal_colour Green
_exptl_crystal_density_diffrn 1.520
_exptl_crystal_density_method 'not measured'
_exptl_crystal_description Rectangular
_exptl_crystal_F_000 3280
_exptl_crystal_size_max 0.14
_exptl_crystal_size_mid 0.12
_exptl_crystal_size_min 0.11
_platon_squeeze_details
;
;
_refine_diff_density_max 2.289
_refine_diff_density_min -0.905
_refine_diff_density_rms 0.135
_refine_ls_extinction_method none
_refine_ls_goodness_of_fit_ref 1.043
_refine_ls_hydrogen_treatment constr
_refine_ls_matrix_type full
_refine_ls_number_parameters 869
_refine_ls_number_reflns 25170
_refine_ls_number_restraints 0
_refine_ls_restrained_S_all 1.043
_refine_ls_R_factor_all 0.1792
_refine_ls_R_factor_gt 0.0992
_refine_ls_shift/su_max 0.004
_refine_ls_shift/su_mean 0.000
_refine_ls_structure_factor_coef Fsqd
_refine_ls_weighting_details 'calc w=1/[\s^2^(Fo^2^)+(0.1886P)^2^+0.0000P] where P=(Fo^2^+2Fc^2^)/3'
_refine_ls_weighting_scheme calc
_refine_ls_wR_factor_gt 0.2698
_refine_ls_wR_factor_ref 0.3486
_reflns_number_gt 15143
_reflns_number_total 25170
_reflns_threshold_expression >2\s(I)
_cod_data_source_file c1dt10813a.txt
_cod_data_source_block sksr25
_cod_depositor_comments
;
The following automatic conversions were performed:

'_symmetry_cell_setting' value 'Monoclinic' changed to 'monoclinic'
according to /home/saulius/struct/CIF-dictionaries/cif_core.dic
dictionary named 'cif_core.dic' version 2.4.1 from
2010-06-29.

'_exptl_absorpt_correction_type' value 'Empirical'
changed to 'empirical' according to
/home/saulius/struct/CIF-dictionaries/cif_core.dic dictionary named
'cif_core.dic' version 2.4.1 from 2010-06-29.

Automatic conversion script
Id: cif_fix_values 1715 2011-07-08 13:25:40Z adriana 

2018-02-23
Z value and formula fixed to values more according to usual
chemical conventions.                 miguel
;
_cod_original_formula_sum 'C88 H88 Cl8 Cu8 N48 O40'
_cod_original_formula_weight 3250.07
_cod_original_formula_moiety 'C88 H88 Cl4 Cu8 N48 O24, 4(Cl O4)'
_cod_original_formula_units_Z 2
_cod_original_sg_symbol_H-M 'P 21/c'
_cod_database_code 7017229

loop_
_symmetry_equiv_pos_as_xyz
'x, y, z'
'-x, y+1/2, -z+1/2'
'-x, -y, -z'
'x, -y-1/2, z-1/2'

loop_
_atom_site_label
_atom_site_type_symbol
_atom_site_fract_x
_atom_site_fract_y
_atom_site_fract_z
_atom_site_U_iso_or_equiv
_atom_site_adp_type
_atom_site_occupancy
_atom_site_symmetry_multiplicity
_atom_site_calc_flag
_atom_site_refinement_flags
Cu1 Cu 0.53547(6) 0.00067(3) 0.33340(3) 0.0453(2) Uani 1 1 d .
Cu3 Cu 0.33335(7) -0.00228(3) 0.08849(3) 0.0520(2) Uani 1 1 d .
Cu4 Cu 0.30068(7) -0.10226(3) 0.20686(3) 0.0537(2) Uani 1 1 d .
Cu2 Cu 0.64366(7) 0.02019(3) 0.22195(3) 0.0499(2) Uani 1 1 d .
Cl2 Cl 0.2261(2) -0.09088(9) 0.53420(9) 0.0789(6) Uani 1 1 d .
Cl1 Cl 0.7505(2) -0.17199(9) 0.53803(10) 0.0826(6) Uani 1 1 d .
O4 O 0.4453(3) -0.08458(17) 0.27328(18) 0.0498(9) Uani 1 1 d .
O1 O 0.5627(4) 0.04153(16) 0.27594(17) 0.0476(10) Uani 1 1 d .
O2 O 0.5198(4) -0.02125(16) 0.15474(17) 0.0492(10) Uani 1 1 d .
C30 C 0.2222(5) 0.02213(19) 0.2012(2) 0.0422(13) Uani 1 1 d .
O3 O 0.2941(4) -0.02026(16) 0.14883(16) 0.0466(9) Uani 1 1 d .
N24 N 0.7468(4) -0.0684(2) 0.4005(2) 0.0494(11) Uani 1 1 d .
H24 H 0.7820 -0.0391 0.4254 0.059 Uiso 1 1 calc R
N3 N 0.4603(4) 0.0762(2) 0.3212(2) 0.0490(11) Uani 1 1 d .
N5 N 0.5947(4) 0.1055(2) 0.2002(2) 0.0507(12) Uani 1 1 d .
N1 N 0.4722(5) -0.0153(2) 0.3857(2) 0.0553(13) Uani 1 1 d .
N23 N 0.6399(4) -0.0662(2) 0.35682(19) 0.0447(10) Uani 1 1 d .
N2 N 0.3824(6) 0.1429(2) 0.3554(3) 0.0751(18) Uani 1 1 d .
H2A H 0.3826 0.1736 0.3346 0.068 Uiso 1 1 calc R
H2B H 0.3569 0.1474 0.3782 0.068 Uiso 1 1 calc R
N17 N 0.2283(4) -0.0339(2) 0.2223(2) 0.0522(12) Uani 1 1 d .
N6 N 0.5961(5) 0.1454(2) 0.1625(2) 0.0600(14) Uani 1 1 d .
H6N H 0.6266 0.1391 0.1425 0.072 Uiso 1 1 calc R
C41 C 0.6212(6) -0.1198(3) 0.3266(3) 0.0526(15) Uani 1 1 d .
C40 C 0.5098(5) -0.1259(2) 0.2776(2) 0.0440(12) Uani 1 1 d .
N21 N 0.3772(5) -0.1716(2) 0.2013(2) 0.0572(14) Uani 1 1 d .
N4 N 0.4693(4) 0.1207(2) 0.2853(2) 0.0527(12) Uani 1 1 d .
N22 N 0.4842(4) -0.1740(2) 0.2423(2) 0.0483(11) Uani 1 1 d .
C7 C 0.5217(5) 0.0968(2) 0.2625(2) 0.0398(12) Uani 1 1 d .
C18 C 0.5418(5) -0.0771(3) 0.1524(3) 0.0487(13) Uani 1 1 d .
N16 N 0.2624(5) 0.0854(2) 0.1405(2) 0.0528(12) Uani 1 1 d .
N9 N 0.6986(5) -0.0620(3) 0.2307(2) 0.0589(14) Uani 1 1 d .
C29 C 0.2635(4) 0.0294(3) 0.1618(3) 0.0434(12) Uani 1 1 d .
N15 N 0.2985(5) 0.0780(2) 0.1012(2) 0.0577(14) Uani 1 1 d .
N10 N 0.6313(5) -0.1056(2) 0.1883(2) 0.0554(13) Uani 1 1 d .
N11 N 0.3595(5) -0.0875(2) 0.0726(3) 0.0598(14) Uani 1 1 d .
C8 C 0.5369(5) 0.1333(2) 0.2207(2) 0.0429(12) Uani 1 1 d .
C19 C 0.4530(6) -0.1156(2) 0.1028(3) 0.0514(14) Uani 1 1 d .
N18 N 0.1847(6) -0.0324(3) 0.2567(2) 0.0694(16) Uani 1 1 d .
H18N H 0.1794 -0.0632 0.2758 0.083 Uiso 1 1 calc R
N12 N 0.2947(6) -0.1285(3) 0.0293(3) 0.0748(19) Uani 1 1 d .
H12N H 0.2282 -0.1221 0.0039 0.090 Uiso 1 1 calc R
N19 N 0.1772(6) -0.1486(3) 0.1391(3) 0.0787(19) Uani 1 1 d .
C15 C 0.9547(7) -0.0165(4) 0.3568(3) 0.0693(19) Uani 1 1 d .
H15 H 0.9960 -0.0522 0.3687 0.083 Uiso 1 1 calc R
C16 C 0.8549(6) -0.0185(3) 0.3084(3) 0.0523(14) Uani 1 1 d .
N13 N 0.3503(5) 0.0455(3) 0.0272(3) 0.0664(15) Uani 1 1 d .
N14 N 0.2570(5) 0.1811(2) 0.0684(2) 0.0684(16) Uani 1 1 d .
H14A H 0.2368 0.1897 0.0931 0.062 Uiso 1 1 calc R
H14B H 0.2549 0.2091 0.0445 0.062 Uiso 1 1 calc R
C43 C 0.7868(6) -0.1228(3) 0.3981(3) 0.0565(15) Uani 1 1 d .
N20 N 0.3633(5) -0.2662(2) 0.1562(2) 0.0665(16) Uani 1 1 d .
H20A H 0.4304 -0.2727 0.1795 0.060 Uiso 1 1 calc R
H20B H 0.3241 -0.2932 0.1296 0.060 Uiso 1 1 calc R
C28 C 0.2918(6) 0.1238(3) 0.0674(3) 0.0586(16) Uani 1 1 d .
C27 C 0.3230(7) 0.1044(3) 0.0230(3) 0.0669(19) Uani 1 1 d .
C39 C 0.3196(7) -0.2134(3) 0.1613(3) 0.064(2) Uani 1 1 d .
C42 C 0.7100(6) -0.1552(3) 0.3522(3) 0.0568(16) Uani 1 1 d .
H42 H 0.7165 -0.1946 0.3402 0.068 Uiso 1 1 calc R
N7 N 0.7926(5) 0.0323(3) 0.2902(2) 0.0613(14) Uani 1 1 d .
C6 C 0.4209(5) 0.0890(3) 0.3525(3) 0.0581(16) Uani 1 1 d .
C5 C 0.4176(6) 0.0355(3) 0.3862(3) 0.0601(18) Uani 1 1 d .
C10 C 0.5416(6) 0.1989(3) 0.1595(3) 0.0612(17) Uani 1 1 d .
C17 C 0.7977(6) -0.0707(3) 0.2677(3) 0.0605(17) Uani 1 1 d .
C32 C 0.1504(7) 0.0269(4) 0.2557(4) 0.080(2) Uani 1 1 d .
C9 C 0.5052(6) 0.1926(3) 0.1964(3) 0.0633(18) Uani 1 1 d .
H9 H 0.4671 0.2214 0.2042 0.076 Uiso 1 1 calc R
C38 C 0.2050(7) -0.2010(3) 0.1246(3) 0.074(2) Uani 1 1 d .
N8 N 0.8467(6) -0.1266(4) 0.2731(3) 0.093(2) Uani 1 1 d .
H8A H 0.8103 -0.1574 0.2510 0.084 Uiso 1 1 calc R
H8B H 0.9137 -0.1308 0.2986 0.084 Uiso 1 1 calc R
C1 C 0.4779(8) -0.0670(3) 0.4145(4) 0.082(2) Uani 1 1 d .
H1 H 0.5225 -0.0991 0.4176 0.098 Uiso 1 1 calc R
C21 C 0.3452(8) -0.1788(4) 0.0308(3) 0.076(2) Uani 1 1 d .
C12 C 0.8331(8) 0.0841(5) 0.3208(4) 0.084(2) Uani 1 1 d .
H12 H 0.7926 0.1201 0.3098 0.101 Uiso 1 1 calc R
C13 C 0.9429(6) 0.0839(5) 0.3721(4) 0.086(3) Uani 1 1 d .
H13 H 0.9724 0.1208 0.3925 0.104 Uiso 1 1 calc R
C23 C 0.3691(9) 0.0208(4) -0.0127(4) 0.086(3) Uani 1 1 d .
H23 H 0.3857 -0.0210 -0.0100 0.104 Uiso 1 1 calc R
C20 C 0.4453(7) -0.1738(3) 0.0795(3) 0.067(2) Uani 1 1 d .
H20 H 0.4982 -0.2038 0.0943 0.081 Uiso 1 1 calc R
C31 C 0.1783(5) 0.0633(4) 0.2225(3) 0.0624(17) Uani 1 1 d .
H31 H 0.1694 0.1058 0.2160 0.075 Uiso 1 1 calc R
C3 C 0.3656(9) -0.0232(4) 0.4433(5) 0.089(3) Uani 1 1 d .
H3 H 0.3289 -0.0260 0.4632 0.107 Uiso 1 1 calc R
C4 C 0.3670(7) 0.0322(4) 0.4173(3) 0.075(2) Uani 1 1 d .
H4 H 0.3337 0.0670 0.4210 0.090 Uiso 1 1 calc R
C26 C 0.3189(8) 0.1434(4) -0.0191(4) 0.090(3) Uani 1 1 d .
H26 H 0.3039 0.1853 -0.0199 0.108 Uiso 1 1 calc R
C2 C 0.4162(9) -0.0723(4) 0.4400(4) 0.091(3) Uani 1 1 d .
H2 H 0.4103 -0.1102 0.4548 0.109 Uiso 1 1 calc R
C11 C 0.5302(8) 0.2515(4) 0.1192(5) 0.099(3) Uani 1 1 d .
H11A H 0.5118 0.2355 0.0807 0.149 Uiso 1 1 calc R
H11B H 0.5964 0.2736 0.1365 0.149 Uiso 1 1 calc R
H11C H 0.4753 0.2790 0.1146 0.149 Uiso 1 1 calc R
C14 C 0.9965(7) 0.0374(6) 0.3889(4) 0.094(3) Uani 1 1 d .
H14 H 1.0646 0.0379 0.4228 0.112 Uiso 1 1 calc R
C22 C 0.2904(10) -0.2333(5) -0.0092(5) 0.125(4) Uani 1 1 d .
H22A H 0.2222 -0.2208 -0.0422 0.188 Uiso 1 1 calc R
H22B H 0.2810 -0.2652 0.0132 0.188 Uiso 1 1 calc R
H22C H 0.3330 -0.2489 -0.0242 0.188 Uiso 1 1 calc R
C25 C 0.3393(11) 0.1157(6) -0.0620(5) 0.121(4) Uani 1 1 d .
H25 H 0.3346 0.1402 -0.0926 0.145 Uiso 1 1 calc R
O5 O 0.7640(16) -0.2109(5) 0.5072(8) 0.284(10) Uani 1 1 d .
C33 C 0.0898(9) 0.0400(7) 0.2867(4) 0.115(4) Uani 1 1 d .
H33A H 0.0182 0.0249 0.2624 0.172 Uiso 1 1 calc R
H33B H 0.0885 0.0838 0.2924 0.172 Uiso 1 1 calc R
H33C H 0.1243 0.0195 0.3249 0.172 Uiso 1 1 calc R
C37 C 0.1384(10) -0.2374(4) 0.0776(5) 0.123(4) Uani 1 1 d .
H37 H 0.1609 -0.2745 0.0698 0.147 Uiso 1 1 calc R
C36 C 0.0390(13) -0.2171(5) 0.0431(10) 0.240(13) Uani 1 1 d .
H36 H -0.0063 -0.2378 0.0075 0.288 Uiso 1 1 calc R
C34 C 0.0773(8) -0.1301(5) 0.1081(7) 0.176(8) Uani 1 1 d .
H34 H 0.0582 -0.0936 0.1190 0.211 Uiso 1 1 calc R
O11 O 0.2427(13) -0.1224(6) 0.5841(6) 0.216(6) Uani 1 1 d .
C35 C -0.0015(11) -0.1645(6) 0.0586(8) 0.192(9) Uani 1 1 d .
H35 H -0.0732 -0.1540 0.0379 0.230 Uiso 1 1 calc R
O9 O 0.3165(9) -0.0624(11) 0.5553(6) 0.303(12) Uani 1 1 d .
Cl4 Cl 0.8026(5) 0.0848(4) 0.1446(3) 0.194(2) Uani 1 1 d .
C24 C 0.3643(12) 0.0568(6) -0.0595(5) 0.125(5) Uani 1 1 d .
H24N H 0.3784 0.0395 -0.0871 0.150 Uiso 1 1 calc R
O17 O 0.6949(12) 0.1015(9) 0.1033(7) 0.242(8) Uani 1 1 d .
O8 O 0.7643(11) -0.1090(3) 0.5272(5) 0.169(5) Uani 1 1 d .
O7 O 0.809(4) -0.1729(11) 0.6010(11) 0.46(3) Uani 1 1 d .
O19 O 0.843(2) 0.1332(14) 0.1936(13) 0.352(14) Uani 1 1 d .
O18 O 0.798(3) 0.0253(13) 0.1725(8) 0.400(19) Uani 1 1 d .
O20 O 0.8453(16) 0.078(2) 0.1131(8) 0.50(3) Uani 1 1 d .
C44 C 0.9038(7) -0.1364(4) 0.4437(4) 0.085(2) Uani 1 1 d .
H44A H 0.9191 -0.1788 0.4400 0.128 Uiso 1 1 calc R
H44B H 0.9181 -0.1292 0.4834 0.128 Uiso 1 1 calc R
H44C H 0.9478 -0.1097 0.4363 0.128 Uiso 1 1 calc R
Cl5 Cl 0.1819(8) -0.1997(7) 0.2797(6) 0.435(12) Uani 1 1 d .
O13 O 0.245(2) -0.1588(11) 0.2852(11) 0.349(14) Uani 1 1 d .
O15 O 0.085(2) -0.210(2) 0.244(2) 0.66(5) Uani 1 1 d .
O16 O 0.196(3) -0.2230(15) 0.3362(12) 0.418(18) Uani 1 1 d .
O14 O 0.1225(16) -0.1629(12) 0.2903(16) 0.345(17) Uani 1 1 d .
O12 O 0.1597(13) -0.0402(4) 0.5247(5) 0.253(9) Uani 1 1 d .
O6 O 0.6694(15) -0.1891(5) 0.5466(9) 0.224(7) Uani 1 1 d .
O10 O 0.1741(9) -0.1184(8) 0.4850(7) 0.311(12) Uani 1 1 d .

loop_
_atom_site_aniso_label
_atom_site_aniso_U_11
_atom_site_aniso_U_22
_atom_site_aniso_U_33
_atom_site_aniso_U_23
_atom_site_aniso_U_13
_atom_site_aniso_U_12
Cu1 0.0556(5) 0.0324(3) 0.0511(4) -0.0010(2) 0.0301(4) 0.0043(3)
Cu3 0.0622(5) 0.0431(4) 0.0504(4) 0.0033(3) 0.0293(4) 0.0051(3)
Cu4 0.0564(5) 0.0343(3) 0.0572(4) -0.0001(3) 0.0205(4) -0.0012(3)
Cu2 0.0563(5) 0.0411(4) 0.0524(4) -0.0004(3) 0.0287(4) 0.0040(3)
Cl2 0.0894(15) 0.0613(10) 0.0635(10) -0.0015(8) 0.0244(10) -0.0219(10)
Cl1 0.1002(17) 0.0654(11) 0.0917(13) -0.0234(9) 0.0567(13) -0.0095(11)
O4 0.046(2) 0.0411(19) 0.054(2) -0.0021(16) 0.020(2) 0.0062(18)
O1 0.062(3) 0.0329(17) 0.058(2) 0.0148(16) 0.039(2) 0.0101(18)
O2 0.058(3) 0.0332(17) 0.051(2) -0.0022(15) 0.025(2) 0.0083(18)
C30 0.056(3) 0.0191(19) 0.055(3) 0.0070(18) 0.031(3) 0.023(2)
O3 0.064(3) 0.0312(17) 0.049(2) 0.0064(14) 0.032(2) 0.0148(18)
N24 0.050(3) 0.043(2) 0.046(2) -0.0060(19) 0.019(2) 0.005(2)
N3 0.051(3) 0.045(2) 0.055(3) -0.006(2) 0.030(2) 0.005(2)
N5 0.055(3) 0.028(2) 0.053(3) 0.0022(18) 0.017(3) 0.000(2)
N1 0.068(4) 0.044(2) 0.065(3) -0.002(2) 0.042(3) -0.009(3)
N23 0.051(3) 0.047(2) 0.041(2) -0.0018(18) 0.027(2) 0.009(2)
N2 0.115(6) 0.042(3) 0.099(4) -0.002(3) 0.077(4) 0.016(3)
N17 0.047(3) 0.040(2) 0.073(3) -0.005(2) 0.034(3) -0.004(2)
N6 0.080(4) 0.050(3) 0.060(3) 0.006(2) 0.043(3) -0.003(3)
C41 0.071(4) 0.038(3) 0.047(3) 0.007(2) 0.030(3) 0.019(3)
C40 0.040(3) 0.035(2) 0.043(3) 0.006(2) 0.012(2) 0.016(2)
N21 0.068(4) 0.035(2) 0.051(3) 0.0003(19) 0.019(3) 0.008(2)
N4 0.057(3) 0.043(2) 0.053(3) 0.004(2) 0.025(3) 0.005(2)
N22 0.045(3) 0.034(2) 0.058(3) -0.0014(19) 0.022(3) 0.004(2)
C7 0.056(3) 0.0230(19) 0.043(3) -0.0016(17) 0.028(3) 0.004(2)
C18 0.051(4) 0.041(3) 0.047(3) 0.005(2) 0.022(3) 0.002(3)
N16 0.067(4) 0.041(2) 0.059(3) -0.001(2) 0.038(3) -0.001(2)
N9 0.068(4) 0.054(3) 0.057(3) 0.005(2) 0.034(3) 0.017(3)
C29 0.033(3) 0.045(3) 0.054(3) 0.007(2) 0.024(3) -0.006(2)
N15 0.091(4) 0.046(2) 0.046(2) 0.007(2) 0.043(3) 0.019(3)
N10 0.071(4) 0.039(2) 0.062(3) -0.008(2) 0.039(3) -0.006(3)
N11 0.069(4) 0.044(3) 0.071(3) 0.002(2) 0.040(3) 0.003(3)
C8 0.045(3) 0.027(2) 0.047(3) 0.0060(18) 0.018(3) 0.009(2)
C19 0.063(4) 0.031(2) 0.055(3) -0.003(2) 0.027(3) 0.001(3)
N18 0.089(5) 0.067(3) 0.058(3) 0.017(3) 0.042(3) 0.015(3)
N12 0.094(5) 0.053(3) 0.065(3) -0.022(3) 0.033(4) -0.022(3)
N19 0.065(4) 0.053(3) 0.090(4) -0.011(3) 0.021(4) -0.015(3)
C15 0.068(5) 0.087(5) 0.069(4) 0.003(4) 0.048(4) -0.008(4)
C16 0.056(4) 0.063(4) 0.048(3) 0.008(3) 0.034(3) 0.006(3)
N13 0.065(4) 0.078(4) 0.070(3) 0.011(3) 0.045(3) 0.008(3)
N14 0.090(5) 0.050(3) 0.063(3) 0.016(2) 0.039(3) 0.013(3)
C43 0.057(4) 0.063(4) 0.046(3) 0.001(3) 0.024(3) 0.007(3)
N20 0.075(4) 0.043(3) 0.063(3) -0.016(2) 0.024(3) -0.007(3)
C28 0.064(4) 0.052(3) 0.059(4) 0.012(3) 0.032(4) 0.009(3)
C27 0.080(5) 0.051(3) 0.078(5) 0.018(3) 0.046(4) 0.013(4)
C39 0.102(6) 0.035(3) 0.048(3) -0.003(2) 0.036(4) 0.008(3)
C42 0.062(4) 0.034(3) 0.077(4) 0.012(3) 0.039(4) 0.021(3)
N7 0.063(4) 0.061(3) 0.055(3) -0.001(2) 0.028(3) -0.004(3)
C6 0.042(3) 0.054(3) 0.056(4) 0.009(3) 0.010(3) 0.005(3)
C5 0.084(5) 0.051(3) 0.058(4) -0.003(3) 0.046(4) 0.019(3)
C10 0.047(4) 0.052(3) 0.072(4) 0.009(3) 0.022(3) 0.002(3)
C17 0.063(4) 0.059(4) 0.066(4) 0.019(3) 0.038(4) 0.019(3)
C32 0.076(6) 0.093(6) 0.092(5) 0.005(4) 0.059(5) 0.019(5)
C9 0.079(5) 0.045(3) 0.072(4) 0.005(3) 0.044(4) -0.001(3)
C38 0.085(6) 0.026(2) 0.071(4) 0.017(3) 0.013(4) 0.015(3)
N8 0.080(5) 0.089(5) 0.090(5) 0.015(4) 0.031(4) 0.035(4)
C1 0.111(7) 0.050(4) 0.098(5) 0.010(4) 0.065(6) -0.013(4)
C21 0.087(6) 0.068(5) 0.065(4) -0.010(3) 0.033(4) -0.026(4)
C12 0.082(6) 0.091(6) 0.078(5) 0.010(4) 0.040(5) 0.023(5)
C13 0.034(4) 0.105(7) 0.098(6) -0.053(5) 0.020(4) -0.003(4)
C23 0.122(8) 0.069(5) 0.104(6) -0.003(4) 0.084(6) -0.001(5)
C20 0.084(6) 0.032(3) 0.078(4) -0.012(3) 0.037(4) 0.007(3)
C31 0.039(3) 0.077(4) 0.065(4) 0.009(3) 0.023(3) 0.003(3)
C3 0.128(8) 0.058(4) 0.122(7) 0.014(4) 0.093(7) 0.000(5)
C4 0.066(5) 0.083(5) 0.073(4) -0.006(4) 0.034(4) 0.003(4)
C26 0.119(8) 0.084(5) 0.075(5) 0.051(4) 0.056(5) 0.011(5)
C2 0.130(8) 0.057(4) 0.109(6) 0.017(4) 0.078(7) -0.012(5)
C11 0.092(7) 0.080(5) 0.124(7) 0.048(5) 0.056(6) 0.000(5)
C14 0.052(5) 0.164(10) 0.066(5) -0.030(6) 0.031(4) 0.005(6)
C22 0.117(9) 0.072(5) 0.121(8) -0.045(5) 0.016(7) -0.027(6)
C25 0.172(12) 0.122(9) 0.098(7) 0.059(6) 0.091(8) 0.030(8)
O5 0.52(3) 0.118(7) 0.51(2) -0.134(11) 0.47(2) -0.105(11)
C33 0.091(7) 0.196(13) 0.086(6) 0.008(7) 0.067(6) 0.024(8)
C37 0.110(9) 0.059(5) 0.138(9) -0.050(5) 0.023(7) -0.023(6)
C36 0.113(11) 0.063(6) 0.33(2) -0.077(10) -0.036(13) -0.016(7)
C34 0.040(5) 0.102(8) 0.226(14) -0.077(9) -0.041(7) 0.019(5)
O11 0.290(17) 0.181(11) 0.256(14) 0.117(10) 0.197(14) 0.083(11)
C35 0.093(9) 0.098(8) 0.245(17) -0.067(10) -0.008(10) 0.026(7)
O9 0.110(9) 0.58(3) 0.161(10) 0.082(14) 0.028(7) -0.148(15)
Cl4 0.182(5) 0.267(7) 0.147(3) 0.009(4) 0.097(4) 0.059(5)
C24 0.194(14) 0.107(8) 0.119(8) 0.036(7) 0.112(10) 0.049(9)
O17 0.163(12) 0.37(2) 0.188(12) -0.034(12) 0.084(11) 0.089(13)
O8 0.288(14) 0.066(4) 0.209(9) 0.002(5) 0.167(10) -0.023(6)
O7 0.84(8) 0.29(3) 0.28(2) -0.108(19) 0.31(4) -0.19(4)
O19 0.31(3) 0.45(4) 0.41(3) -0.12(3) 0.27(3) -0.01(2)
O18 0.64(5) 0.39(3) 0.181(14) 0.019(16) 0.22(2) -0.18(3)
O20 0.25(2) 1.14(8) 0.188(14) 0.03(3) 0.162(15) 0.23(3)
C44 0.074(6) 0.064(4) 0.099(6) 0.017(4) 0.033(5) 0.000(4)
Cl5 0.149(6) 0.60(2) 0.453(15) 0.423(17) 0.085(9) 0.030(11)
O13 0.31(3) 0.31(2) 0.41(3) 0.12(2) 0.17(2) -0.11(2)
O15 0.21(3) 0.67(7) 0.65(6) 0.06(5) -0.09(3) -0.28(4)
O16 0.52(4) 0.48(4) 0.37(3) 0.22(3) 0.31(3) 0.02(3)
O14 0.090(10) 0.28(2) 0.54(4) 0.03(3) 0.080(18) -0.058(13)
O12 0.322(18) 0.062(4) 0.161(8) 0.008(5) -0.022(9) 0.055(7)
O6 0.302(18) 0.127(8) 0.40(2) -0.070(11) 0.297(19) -0.063(10)
O10 0.110(9) 0.288(17) 0.307(17) -0.207(15) -0.050(10) 0.049(10)

loop_
_atom_type_symbol
_atom_type_description
_atom_type_scat_dispersion_real
_atom_type_scat_dispersion_imag
_atom_type_scat_source
C C 0.0033 0.0016 'International Tables Vol C Tables 4.2.6.8 and 6.1.1.4'
H H 0.0000 0.0000 'International Tables Vol C Tables 4.2.6.8 and 6.1.1.4'
N N 0.0061 0.0033 'International Tables Vol C Tables 4.2.6.8 and 6.1.1.4'
O O 0.0106 0.0060 'International Tables Vol C Tables 4.2.6.8 and 6.1.1.4'
Cl Cl 0.1484 0.1585 'International Tables Vol C Tables 4.2.6.8 and 6.1.1.4'
Cu Cu 0.3201 1.2651 'International Tables Vol C Tables 4.2.6.8 and 6.1.1.4'

loop_
_geom_angle_atom_site_label_1
_geom_angle_atom_site_label_2
_geom_angle_atom_site_label_3
_geom_angle
N3 Cu1 O1 79.67(19)
N3 Cu1 N23 167.7(2)
O1 Cu1 N23 97.40(18)
N3 Cu1 N1 80.0(2)
O1 Cu1 N1 159.5(2)
N23 Cu1 N1 103.0(2)
N3 Cu1 O4 119.15(19)
O1 Cu1 O4 96.38(16)
N23 Cu1 O4 72.94(17)
N1 Cu1 O4 91.15(18)
N15 Cu3 N11 176.2(3)
N15 Cu3 O3 79.61(18)
N11 Cu3 O3 98.98(19)
N15 Cu3 N13 80.2(2)
N11 Cu3 N13 100.9(2)
O3 Cu3 N13 159.5(2)
N15 Cu3 O2 110.2(2)
N11 Cu3 O2 73.5(2)
O3 Cu3 O2 95.32(16)
N13 Cu3 O2 95.1(2)
N21 Cu4 O4 79.1(2)
N21 Cu4 N17 173.3(2)
O4 Cu4 N17 97.2(2)
N21 Cu4 N19 80.9(3)
O4 Cu4 N19 159.7(2)
N17 Cu4 N19 102.4(3)
N21 Cu4 O3 111.87(19)
O4 Cu4 O3 94.95(16)
N17 Cu4 O3 73.80(18)
N19 Cu4 O3 95.4(2)
N9 Cu2 N5 168.2(2)
N9 Cu2 O2 79.7(2)
N5 Cu2 O2 98.06(18)
N9 Cu2 N7 79.4(3)
N5 Cu2 N7 101.7(2)
O2 Cu2 N7 158.9(2)
N9 Cu2 O1 115.56(19)
N5 Cu2 O1 76.12(19)
O2 Cu2 O1 95.88(17)
N7 Cu2 O1 95.9(2)
O10 Cl2 O9 127.0(13)
O10 Cl2 O11 116.8(13)
O9 Cl2 O11 101.4(9)
O10 Cl2 O12 101.2(7)
O9 Cl2 O12 99.8(13)
O11 Cl2 O12 108.4(9)
O5 Cl1 O6 111.7(8)
O5 Cl1 O7 123(2)
O6 Cl1 O7 81.5(18)
O5 Cl1 O8 115.2(7)
O6 Cl1 O8 120.9(8)
O7 Cl1 O8 100.6(11)
C40 O4 Cu4 111.1(3)
C40 O4 Cu1 111.1(4)
Cu4 O4 Cu1 136.40(19)
C7 O1 Cu1 111.6(3)
C7 O1 Cu2 109.4(3)
Cu1 O1 Cu2 139.02(18)
C18 O2 Cu2 109.7(4)
C18 O2 Cu3 110.8(4)
Cu2 O2 Cu3 138.24(18)
N17 C30 C31 111.5(5)
N17 C30 C29 115.9(4)
C31 C30 C29 132.6(5)
C29 O3 Cu3 109.7(3)
C29 O3 Cu4 111.7(3)
Cu3 O3 Cu4 138.30(18)
C43 N24 N23 109.4(5)
C43 N24 H24 125.3
N23 N24 H24 125.3
C6 N3 N4 121.6(5)
C6 N3 Cu1 120.5(4)
N4 N3 Cu1 116.7(4)
N6 N5 C8 105.3(4)
N6 N5 Cu2 133.3(4)
C8 N5 Cu2 121.0(4)
C1 N1 C5 122.3(6)
C1 N1 Cu1 127.3(6)
C5 N1 Cu1 110.4(4)
C41 N23 N24 104.6(5)
C41 N23 Cu1 124.3(4)
N24 N23 Cu1 130.7(3)
C6 N2 H2A 120.0
C6 N2 H2B 120.0
H2A N2 H2B 120.0
C30 N17 N18 107.8(5)
C30 N17 Cu4 121.7(4)
N18 N17 Cu4 130.4(4)
N5 N6 C10 110.6(5)
N5 N6 H6N 124.7
C10 N6 H6N 124.7
N23 C41 C42 110.3(6)
N23 C41 C40 112.5(5)
C42 C41 C40 137.1(6)
O4 C40 N22 124.9(5)
O4 C40 C41 117.4(5)
N22 C40 C41 117.8(5)
C39 N21 N22 127.1(6)
C39 N21 Cu4 116.0(5)
N22 N21 Cu4 116.8(3)
C7 N4 N3 108.8(4)
C40 N22 N21 108.2(5)
O1 C7 N4 122.9(5)
O1 C7 C8 117.8(5)
N4 C7 C8 119.3(4)
O2 C18 N10 127.3(6)
O2 C18 C19 116.0(5)
N10 C18 C19 116.8(5)
C29 N16 N15 106.3(5)
C17 N9 N10 124.0(6)
C17 N9 Cu2 118.2(5)
N10 N9 Cu2 116.7(4)
O3 C29 N16 125.6(5)
O3 C29 C30 115.8(4)
N16 C29 C30 118.5(5)
C28 N15 N16 119.8(5)
C28 N15 Cu3 120.7(4)
N16 N15 Cu3 118.6(4)
C18 N10 N9 106.5(5)
C19 N11 N12 104.9(5)
C19 N11 Cu3 124.1(5)
N12 N11 Cu3 130.9(5)
N5 C8 C9 110.8(5)
N5 C8 C7 115.4(4)
C9 C8 C7 133.7(6)
N11 C19 C20 109.6(6)
N11 C19 C18 114.9(5)
C20 C19 C18 135.5(7)
N17 N18 C32 108.0(6)
N17 N18 H18N 126.0
C32 N18 H18N 126.0
C21 N12 N11 112.0(7)
C21 N12 H12N 124.0
N11 N12 H12N 124.0
C34 N19 C38 119.8(7)
C34 N19 Cu4 126.3(6)
C38 N19 Cu4 113.8(6)
C16 C15 C14 121.3(9)
C16 C15 H15 119.4
C14 C15 H15 119.4
N7 C16 C15 120.8(7)
N7 C16 C17 110.0(6)
C15 C16 C17 129.2(7)
C27 N13 C23 120.1(7)
C27 N13 Cu3 113.4(5)
C23 N13 Cu3 125.6(6)
C28 N14 H14A 120.0
C28 N14 H14B 120.0
H14A N14 H14B 120.0
N24 C43 C42 108.5(6)
N24 C43 C44 118.7(6)
C42 C43 C44 132.9(7)
C39 N20 H20A 120.0
C39 N20 H20B 120.0
H20A N20 H20B 120.0
N15 C28 N14 125.5(6)
N15 C28 C27 111.5(6)
N14 C28 C27 122.9(6)
N13 C27 C26 123.1(8)
N13 C27 C28 113.9(6)
C26 C27 C28 123.0(7)
N21 C39 N20 121.3(7)
N21 C39 C38 116.2(6)
N20 C39 C38 122.4(6)
C43 C42 C41 107.1(6)
C43 C42 H42 126.4
C41 C42 H42 126.4
C12 N7 C16 117.8(7)
C12 N7 Cu2 126.2(6)
C16 N7 Cu2 115.9(5)
N3 C6 N2 126.5(6)
N3 C6 C5 112.8(6)
N2 C6 C5 120.6(7)
N1 C5 C4 118.3(7)
N1 C5 C6 114.9(6)
C4 C5 C6 126.8(7)
C9 C10 N6 108.3(6)
C9 C10 C11 130.4(7)
N6 C10 C11 121.3(7)
N9 C17 N8 122.6(7)
N9 C17 C16 115.5(6)
N8 C17 C16 121.7(7)
N18 C32 C31 108.4(7)
N18 C32 C33 118.6(9)
C31 C32 C33 133.0(9)
C10 C9 C8 104.9(6)
C10 C9 H9 127.5
C8 C9 H9 127.5
N19 C38 C37 124.8(9)
N19 C38 C39 113.0(6)
C37 C38 C39 121.9(8)
C17 N8 H8A 120.0
C17 N8 H8B 120.0
H8A N8 H8B 120.0
N1 C1 C2 118.8(8)
N1 C1 H1 120.6
C2 C1 H1 120.6
N12 C21 C20 106.5(6)
N12 C21 C22 122.8(9)
C20 C21 C22 129.9(9)
N7 C12 C13 119.0(8)
N7 C12 H12 120.5
C13 C12 H12 120.5
C14 C13 C12 122.2(8)
C14 C13 H13 118.9
C12 C13 H13 118.9
N13 C23 C24 121.5(8)
N13 C23 H23 119.2
C24 C23 H23 119.2
C21 C20 C19 106.6(7)
C21 C20 H20 126.7
C19 C20 H20 126.7
C30 C31 C32 104.1(7)
C30 C31 H31 127.9
C32 C31 H31 127.9
C2 C3 C4 120.5(8)
C2 C3 H3 119.8
C4 C3 H3 119.8
C5 C4 C3 119.5(8)
C5 C4 H4 120.2
C3 C4 H4 120.2
C27 C26 C25 115.9(8)
C27 C26 H26 122.1
C25 C26 H26 122.1
C3 C2 C1 119.9(7)
C3 C2 H2 120.0
C1 C2 H2 120.0
C10 C11 H11A 109.5
C10 C11 H11B 109.5
H11A C11 H11B 109.5
C10 C11 H11C 109.5
H11A C11 H11C 109.5
H11B C11 H11C 109.5
C13 C14 C15 118.8(9)
C13 C14 H14 120.6
C15 C14 H14 120.6
C21 C22 H22A 109.5
C21 C22 H22B 109.5
H22A C22 H22B 109.5
C21 C22 H22C 109.5
H22A C22 H22C 109.5
H22B C22 H22C 109.5
C24 C25 C26 122.0(8)
C24 C25 H25 119.0
C26 C25 H25 119.0
C32 C33 H33A 109.5
C32 C33 H33B 109.5
H33A C33 H33B 109.5
C32 C33 H33C 109.5
H33A C33 H33C 109.5
H33B C33 H33C 109.5
C36 C37 C38 116.3(11)
C36 C37 H37 121.9
C38 C37 H37 121.9
C37 C36 C35 122.8(13)
C37 C36 H36 118.6
C35 C36 H36 118.6
N19 C34 C35 121.4(10)
N19 C34 H34 119.3
C35 C34 H34 119.3
C34 C35 C36 114.2(12)
C34 C35 H35 122.9
C36 C35 H35 122.9
O20 Cl4 O17 105.6(11)
O20 Cl4 O18 112(2)
O17 Cl4 O18 105.8(16)
O20 Cl4 O19 121(2)
O17 Cl4 O19 104.8(12)
O18 Cl4 O19 106.2(14)
C25 C24 C23 117.3(9)
C25 C24 H24N 121.4
C23 C24 H24N 121.4
Cl1 O7 O6 48.6(13)
C43 C44 H44A 109.5
C43 C44 H44B 109.5
H44A C44 H44B 109.5
C43 C44 H44C 109.5
H44A C44 H44C 109.5
H44B C44 H44C 109.5
O13 Cl5 O15 136(3)
O13 Cl5 O14 95(2)
O15 Cl5 O14 69(3)
O13 Cl5 O16 115(2)
O15 Cl5 O16 101(3)
O14 Cl5 O16 75.5(18)
Cl5 O15 O14 57.5(19)
Cl5 O16 O14 48.1(13)
Cl5 O14 O15 53(2)
Cl5 O14 O16 56.4(13)
O15 O14 O16 83(2)
Cl1 O6 O7 49.9(10)

loop_
_geom_bond_atom_site_label_1
_geom_bond_atom_site_label_2
_geom_bond_distance
Cu1 N3 1.902(5)
Cu1 O1 1.959(4)
Cu1 N23 1.962(5)
Cu1 N1 2.051(5)
Cu1 O4 2.333(4)
Cu3 N15 1.888(5)
Cu3 N11 1.969(5)
Cu3 O3 1.985(4)
Cu3 N13 2.031(6)
Cu3 O2 2.396(4)
Cu4 N21 1.926(5)
Cu4 O4 1.958(4)
Cu4 N17 1.983(5)
Cu4 N19 2.021(6)
Cu4 O3 2.302(4)
Cu2 N9 1.915(5)
Cu2 N5 1.952(4)
Cu2 O2 1.967(4)
Cu2 N7 1.994(6)
Cu2 O1 2.324(4)
Cl2 O10 1.252(11)
Cl2 O9 1.299(11)
Cl2 O11 1.376(10)
Cl2 O12 1.401(12)
Cl1 O5 1.251(18)
Cl1 O6 1.378(11)
Cl1 O7 1.41(2)
Cl1 O8 1.427(7)
O4 C40 1.266(6)
O1 C7 1.300(6)
O2 C18 1.258(7)
C30 N17 1.315(7)
C30 C31 1.378(9)
C30 C29 1.455(8)
O3 C29 1.276(7)
N24 C43 1.332(8)
N24 N23 1.380(7)
N24 H24 0.8600
N3 C6 1.258(9)
N3 N4 1.399(7)
N5 N6 1.320(7)
N5 C8 1.360(8)
N1 C1 1.325(8)
N1 C5 1.363(8)
N23 C41 1.346(7)
N2 C6 1.314(8)
N2 H2A 0.8600
N2 H2B 0.8600
N17 N18 1.353(8)
N6 C10 1.386(9)
N6 H6N 0.8600
C41 C42 1.352(9)
C41 C40 1.468(9)
C40 N22 1.308(7)
N21 C39 1.304(8)
N21 N22 1.368(8)
N4 C7 1.304(8)
C7 C8 1.460(7)
C18 N10 1.306(8)
C18 C19 1.521(9)
N16 C29 1.328(7)
N16 N15 1.393(7)
N9 C17 1.275(9)
N9 N10 1.396(8)
N15 C28 1.297(8)
N11 C19 1.323(9)
N11 N12 1.360(8)
C8 C9 1.397(8)
C19 C20 1.374(7)
N18 C32 1.371(10)
N18 H18N 0.8600
N12 C21 1.305(11)
N12 H12N 0.8600
N19 C34 1.318(11)
N19 C38 1.324(9)
C15 C16 1.349(10)
C15 C14 1.378(13)
C15 H15 0.9300
C16 N7 1.348(9)
C16 C17 1.476(10)
N13 C27 1.321(9)
N13 C23 1.323(10)
N14 C28 1.345(8)
N14 H14A 0.8600
N14 H14B 0.8600
C43 C42 1.337(9)
C43 C44 1.527(11)
N20 C39 1.350(8)
N20 H20A 0.8600
N20 H20B 0.8600
C28 C27 1.516(10)
C27 C26 1.362(9)
C39 C38 1.466(11)
C42 H42 0.9300
N7 C12 1.321(11)
C6 C5 1.472(9)
C5 C4 1.364(11)
C10 C9 1.334(10)
C10 C11 1.499(10)
C17 N8 1.376(9)
C32 C31 1.385(11)
C32 C33 1.516(11)
C9 H9 0.9300
C38 C37 1.353(11)
N8 H8A 0.8600
N8 H8B 0.8600
C1 C2 1.386(13)
C1 H1 0.9300
C21 C20 1.358(11)
C21 C22 1.501(11)
C12 C13 1.467(12)
C12 H12 0.9300
C13 C14 1.210(13)
C13 H13 0.9300
C23 C24 1.422(12)
C23 H23 0.9300
C20 H20 0.9300
C31 H31 0.9300
C3 C2 1.324(13)
C3 C4 1.381(11)
C3 H3 0.9300
C4 H4 0.9300
C26 C25 1.437(14)
C26 H26 0.9300
C2 H2 0.9300
C11 H11A 0.9600
C11 H11B 0.9600
C11 H11C 0.9600
C14 H14 0.9300
C22 H22A 0.9600
C22 H22B 0.9600
C22 H22C 0.9600
C25 C24 1.317(15)
C25 H25 0.9300
C33 H33A 0.9600
C33 H33B 0.9600
C33 H33C 0.9600
C37 C36 1.331(18)
C37 H37 0.9300
C36 C35 1.43(2)
C36 H36 0.9300
C34 C35 1.417(16)
C34 H34 0.9300
C35 H35 0.9300
Cl4 O20 1.28(3)
Cl4 O17 1.422(14)
Cl4 O18 1.50(2)
Cl4 O19 1.51(2)
C24 H24N 0.9300
O7 O6 1.82(4)
C44 H44A 0.9600
C44 H44B 0.9600
C44 H44C 0.9600
Cl5 O13 1.233(19)
Cl5 O15 1.25(2)
Cl5 O14 1.32(3)
Cl5 O16 1.474(18)
O15 O14 1.46(6)
O16 O14 1.71(3)

loop_
_platon_squeeze_void_nr
_platon_squeeze_void_average_x
_platon_squeeze_void_average_y
_platon_squeeze_void_average_z
_platon_squeeze_void_volume
_platon_squeeze_void_count_electrons
_platon_squeeze_void_content
1 0.000 -0.004 0.001 1233 139 ' '
2 0.449 0.681 0.010 15 1 ' '
3 0.449 0.819 0.510 15 1 ' '
4 0.551 0.319 -0.010 15 1 ' '
5 0.551 0.181 0.490 15 1 ' '
